data_1525824
loop_
_publ_author_name
'Coste, S.'
'Jobic, S.'
'Kopnin, E.'
'Evain, M.'
'Brec, R.'
'Payen, C.'

_publ_section_title
;
 Na3 Cr2 P3 S12 and KK3 Cr2 P3 S12 : two new one-dimensional thiophosphate
 compounds with a novel structure
;
_journal_name_full 'Journal of Solid State Chemistry'
_journal_page_first 195
_journal_page_last 203
_journal_volume 162
_journal_year 2001
_chemical_formula_sum 'Cr2 Na3 P3 S12'
_chemical_name_systematic 'Na3 (Cr2 P3 S12)'
_space_group_IT_number 14
_symmetry_space_group_name_Hall '-P 2ybc'
_symmetry_space_group_name_H-M 'P 1 21/c 1'
_cell_angle_alpha 90
_cell_angle_beta 149.731
_cell_angle_gamma 90
_cell_formula_units_Z 4
_cell_length_a 17.4076
_cell_length_b 11.1723
_cell_length_c 19.2502
_cell_volume 1887.119
_citation_journal_id_ASTM JSSCBI
_cod_data_source_file Coste_JSSCBI_2001_1719.cif
_cod_data_source_block Cr2Na3P3S12
_cod_database_code 1525824

loop_
_symmetry_equiv_pos_as_xyz
x,y,z
-x,y+1/2,-z+1/2
-x,-y,-z
x,-y-1/2,z-1/2

loop_
_atom_site_label
_atom_site_type_symbol
_atom_site_fract_x
_atom_site_fract_y
_atom_site_fract_z
_atom_site_occupancy
_atom_site_U_iso_or_equiv
S9 S-2 0.6391 0.3415 0.045 1 0.0
P2 P+5 0.0578 0.18244 0.6946 1 0.0
S11 S-2 0.909 0.3776 0.3843 1 0.0
P3 P+5 0.5258 0.3685 0.2769 1 0.0
S2 S-2 0.6253 0.19745 0.352 1 0.0
Na1 Na+1 0.2005 0.1271 -0.0033 1 0.0
S5 S-2 0.9722 0.1157 0.5377 1 0.0
S1 S-2 0.956 0.35291 0.6184 1 0.0
S10 S-2 0.2826 0.1872 0.8738 1 0.0
S8 S-2 0.9075 0.1482 0.2679 1 0.0
S3 S-2 0.959 0.10402 0.7024 1 0.0
Na2 Na+1 0.2894 0.085 0.7387 1 0.0
P1 P+5 0.7799 0.2617 0.2265 1 0.0
Na3 Na+1 0.312 0.4168 0.9567 1 0.0
Cr1 Cr+3 0.79612 0.28039 0.39642 1 0.0
S12 S-2 0.2993 0.3656 0.0969 1 0.0
Cr2 Cr+3 0.7833 0.26813 0.57204 1 0.0
S6 S-2 0.6248 0.4505 0.2703 1 0.0
S4 S-2 0.6107 0.4382 0.4332 1 0.0
S7 S-2 0.6519 0.1753 0.199 1 0.0
